data_4305385
loop_
_publ_author_name
'Brenton R. Franklin'
'Richard S. Herrick'
'Christopher J. Ziegler'
'Natalie Barone'
'Laura R. Condon'

_publ_section_title
;
Reactions of the Re(CO)3(H2O)3+ Synthon with Monodentate Ligands under
Aqueous Conditions
;
_journal_name_full 'Inorganic Chemistry'
_journal_page_first 5902
_journal_page_last 5909
_journal_paper_doi 10.1021/ic800363w
_journal_volume 47
_journal_year 2008
_chemical_formula_sum 'C15 H18 F6 N6 O3 P Re'
_chemical_formula_weight 661.52
_chemical_name_systematic
; 
 ? 
;
_space_group_IT_number 4
_symmetry_cell_setting monoclinic
_symmetry_space_group_name_Hall 'P 2yb'
_symmetry_space_group_name_H-M 'P 1 21 1'
_atom_sites_solution_hydrogens geom
_atom_sites_solution_primary direct
_atom_sites_solution_secondary difmap
_audit_creation_method SHELXL-97
_cell_angle_alpha 90.00
_cell_angle_beta 96.113(2)
_cell_angle_gamma 90.00
_cell_formula_units_Z 2
_cell_length_a 8.2618(10)
_cell_length_b 12.8134(16)
_cell_length_c 10.2229(12)
_cell_measurement_reflns_used 6065
_cell_measurement_temperature 100(2)
_cell_measurement_theta_max 28.20
_cell_measurement_theta_min 2.48
_cell_volume 1076.1(2)
_computing_cell_refinement 'Bruker SMART'
_computing_data_collection 'Bruker SMART'
_computing_data_reduction 'Bruker SAINT'
_computing_molecular_graphics 'Bruker SHELXTL'
_computing_publication_material 'Bruker SHELXTL'
_computing_structure_refinement 'SHELXL-97 (Sheldrick, 1997)'
_computing_structure_solution 'SHELXS-97 (Sheldrick, 1990)'
_diffrn_ambient_temperature 100(2)
_diffrn_measured_fraction_theta_full 0.997
_diffrn_measured_fraction_theta_max 0.997
_diffrn_measurement_device_type 'CCD area detector'
_diffrn_measurement_method 'phi and omega scans'
_diffrn_radiation_monochromator graphite
_diffrn_radiation_source 'fine-focus sealed tube'
_diffrn_radiation_type MoK\a
_diffrn_radiation_wavelength 0.71073
_diffrn_reflns_av_R_equivalents 0.0369
_diffrn_reflns_av_sigmaI/netI 0.0614
_diffrn_reflns_limit_h_max 10
_diffrn_reflns_limit_h_min -10
_diffrn_reflns_limit_k_max 15
_diffrn_reflns_limit_k_min -15
_diffrn_reflns_limit_l_max 12
_diffrn_reflns_limit_l_min -12
_diffrn_reflns_number 8304
_diffrn_reflns_theta_full 26.00
_diffrn_reflns_theta_max 26.00
_diffrn_reflns_theta_min 2.48
_exptl_absorpt_coefficient_mu 5.802
_exptl_absorpt_correction_T_max 0.8452
_exptl_absorpt_correction_T_min 0.3400
_exptl_absorpt_correction_type multi-scan
_exptl_crystal_colour colorless
_exptl_crystal_density_diffrn 2.042
_exptl_crystal_density_meas ?
_exptl_crystal_density_method .
_exptl_crystal_description plate
_exptl_crystal_F_000 636
_exptl_crystal_size_max 0.40
_exptl_crystal_size_mid 0.10
_exptl_crystal_size_min 0.03
_refine_diff_density_max 1.585
_refine_diff_density_min -1.430
_refine_diff_density_rms 0.118
_refine_ls_abs_structure_details 'Flack H D (1983), Acta Cryst. A39, 876-881'
_refine_ls_abs_structure_Flack 0.016(8)
_refine_ls_extinction_method none
_refine_ls_goodness_of_fit_ref 0.879
_refine_ls_hydrogen_treatment constr
_refine_ls_matrix_type full
_refine_ls_number_parameters 292
_refine_ls_number_reflns 4135
_refine_ls_number_restraints 1
_refine_ls_restrained_S_all 0.879
_refine_ls_R_factor_all 0.0264
_refine_ls_R_factor_gt 0.0250
_refine_ls_shift/su_max 0.001
_refine_ls_shift/su_mean 0.000
_refine_ls_structure_factor_coef Fsqd
_refine_ls_weighting_details 'calc w=1/[\s^2^(Fo^2^)+(0.0000P)^2^+0.0000P] where P=(Fo^2^+2Fc^2^)/3'
_refine_ls_weighting_scheme calc
_refine_ls_wR_factor_gt 0.0519
_refine_ls_wR_factor_ref 0.0524
_reflns_number_gt 3970
_reflns_number_total 4135
_reflns_threshold_expression >2sigma(I)
_cod_data_source_file ic800363w-file002_3.cif
_cod_data_source_block 4[PF6]
_cod_depositor_comments
;
The following automatic conversions were performed:
'_symmetry_cell_setting' value 'Monoclinic' changed to 'monoclinic'
according to '/home/saulius/struct/CIF-dictionaries/cif_core.dic'
dictionary named 'cif_core.dic' version 2.4.1 from 2010-06-29.

Automatic conversion script
Id: cif_fix_enum 1527 2010-12-29 10:47:43Z saulius 
;
_cod_database_code 4305385

loop_
_symmetry_equiv_pos_as_xyz
'x, y, z'
'-x, y+1/2, -z'

loop_
_atom_site_label
_atom_site_type_symbol
_atom_site_fract_x
_atom_site_fract_y
_atom_site_fract_z
_atom_site_U_iso_or_equiv
_atom_site_adp_type
_atom_site_occupancy
_atom_site_symmetry_multiplicity
_atom_site_calc_flag
_atom_site_refinement_flags
_atom_site_disorder_assembly
_atom_site_disorder_group
C1 C 1.2469(6) 0.1410(4) 0.4762(5) 0.0115(11) Uani 1 1 d . . .
C2 C 1.3488(7) 0.3224(4) 0.3784(5) 0.0161(12) Uani 1 1 d . . .
C3 C 1.1695(6) 0.1902(4) 0.2192(6) 0.0181(12) Uani 1 1 d . . .
C4 C 1.1776(6) 0.3172(4) 0.6829(5) 0.0168(12) Uani 1 1 d . . .
H4 H 1.2701 0.2729 0.6973 0.020 Uiso 1 1 calc R . .
C5 C 0.9837(6) 0.4249(4) 0.7181(6) 0.0183(12) Uani 1 1 d . . .
H5 H 0.9146 0.4707 0.7597 0.022 Uiso 1 1 calc R . .
C6 C 0.9712(6) 0.4001(4) 0.5885(6) 0.0200(13) Uani 1 1 d . . .
H6 H 0.8901 0.4251 0.5232 0.024 Uiso 1 1 calc R . .
C7 C 1.1721(7) 0.3718(5) 0.9169(6) 0.0260(14) Uani 1 1 d . . .
H7A H 1.0881 0.3423 0.9668 0.039 Uiso 1 1 calc R . .
H7B H 1.1955 0.4436 0.9459 0.039 Uiso 1 1 calc R . .
H7C H 1.2714 0.3297 0.9319 0.039 Uiso 1 1 calc R . .
C8 C 0.8471(7) 0.3991(4) 0.2565(6) 0.0136(13) Uani 1 1 d . . .
H8 H 0.7685 0.3519 0.2837 0.016 Uiso 1 1 calc R . .
C9 C 0.9559(7) 0.5328(4) 0.1690(6) 0.0212(13) Uani 1 1 d . . .
H9 H 0.9689 0.5965 0.1238 0.025 Uiso 1 1 calc R . .
C10 C 1.0771(7) 0.4720(4) 0.2283(5) 0.0195(12) Uani 1 1 d . . .
H10 H 1.1904 0.4858 0.2309 0.023 Uiso 1 1 calc R . .
C11 C 0.6473(7) 0.5208(4) 0.1405(6) 0.0222(13) Uani 1 1 d . . .
H11A H 0.5861 0.4637 0.0946 0.033 Uiso 1 1 calc R . .
H11B H 0.6538 0.5797 0.0801 0.033 Uiso 1 1 calc R . .
H11C H 0.5918 0.5430 0.2159 0.033 Uiso 1 1 calc R . .
C12 C 0.8063(7) 0.1417(4) 0.2955(6) 0.0126(12) Uani 1 1 d . . .
H12 H 0.8231 0.1479 0.2053 0.015 Uiso 1 1 calc R . .
C13 C 0.7002(6) 0.0986(4) 0.4741(6) 0.0202(12) Uani 1 1 d . . .
H13 H 0.6304 0.0702 0.5330 0.024 Uiso 1 1 calc R . .
C14 C 0.8372(6) 0.1548(4) 0.5073(6) 0.0206(12) Uani 1 1 d . . .
H14 H 0.8805 0.1722 0.5944 0.025 Uiso 1 1 calc R . .
C15 C 0.5490(7) 0.0388(5) 0.2577(6) 0.0240(14) Uani 1 1 d . . .
H15A H 0.5582 0.0542 0.1649 0.036 Uiso 1 1 calc R . .
H15B H 0.4442 0.0644 0.2814 0.036 Uiso 1 1 calc R . .
H15C H 0.5560 -0.0367 0.2721 0.036 Uiso 1 1 calc R . .
F1 F 0.8493(3) 0.2489(5) 1.0187(3) 0.0324(8) Uani 1 1 d . . .
F2 F 0.5819(4) 0.2675(4) 1.0414(3) 0.0369(9) Uani 1 1 d . . .
F3 F 0.6967(6) 0.3690(3) 0.8971(4) 0.0295(11) Uani 1 1 d . . .
F4 F 0.5224(4) 0.2411(5) 0.8227(4) 0.0426(14) Uani 1 1 d . . .
F5 F 0.7912(4) 0.2253(2) 0.8016(3) 0.0340(10) Uani 1 1 d . . .
F6 F 0.6749(5) 0.1216(3) 0.9448(5) 0.0292(10) Uani 1 1 d . . .
N1 N 1.0946(5) 0.3332(3) 0.5670(4) 0.0143(10) Uani 1 1 d . . .
N2 N 1.1145(5) 0.3715(3) 0.7776(5) 0.0178(10) Uani 1 1 d . . .
N3 N 0.9037(5) 0.1826(3) 0.3938(4) 0.0121(9) Uani 1 1 d . . .
N4 N 0.6811(5) 0.0905(3) 0.3395(5) 0.0160(10) Uani 1 1 d . . .
N5 N 1.0085(5) 0.3875(3) 0.2837(4) 0.0144(10) Uani 1 1 d . . .
N6 N 0.8115(5) 0.4850(3) 0.1867(4) 0.0155(10) Uani 1 1 d . . .
O1 O 1.3125(4) 0.0725(3) 0.5317(4) 0.0203(9) Uani 1 1 d . . .
O2 O 1.4756(5) 0.3595(3) 0.3764(4) 0.0289(10) Uani 1 1 d . . .
O3 O 1.1878(5) 0.1499(3) 0.1204(4) 0.0246(9) Uani 1 1 d . . .
P1 P 0.68649(16) 0.2454(2) 0.91946(14) 0.0177(4) Uani 1 1 d . . .
Re1 Re 1.141505(18) 0.25632(3) 0.382719(16) 0.01139(6) Uani 1 1 d . . .

loop_
_atom_site_aniso_label
_atom_site_aniso_U_11
_atom_site_aniso_U_22
_atom_site_aniso_U_33
_atom_site_aniso_U_23
_atom_site_aniso_U_13
_atom_site_aniso_U_12
C1 0.011(2) 0.017(3) 0.008(3) 0.000(2) 0.003(2) -0.001(2)
C2 0.021(3) 0.011(3) 0.016(3) -0.003(2) 0.000(2) 0.004(2)
C3 0.015(3) 0.014(3) 0.026(4) 0.009(2) 0.004(2) 0.003(2)
C4 0.016(3) 0.015(3) 0.020(3) -0.003(2) 0.004(2) 0.001(2)
C5 0.017(3) 0.017(3) 0.021(3) 0.001(2) 0.003(2) -0.001(2)
C6 0.016(3) 0.019(3) 0.025(3) 0.003(2) 0.000(2) 0.002(2)
C7 0.026(3) 0.038(4) 0.014(3) -0.003(3) -0.003(3) -0.005(3)
C8 0.013(3) 0.016(3) 0.012(3) 0.006(2) 0.006(2) -0.001(2)
C9 0.026(3) 0.021(3) 0.016(3) 0.001(2) 0.000(2) -0.002(2)
C10 0.020(3) 0.020(3) 0.017(3) 0.001(2) -0.003(2) -0.004(2)
C11 0.021(3) 0.027(3) 0.017(3) 0.004(2) -0.002(2) 0.008(2)
C12 0.009(3) 0.012(3) 0.017(4) -0.001(2) 0.001(2) 0.004(2)
C13 0.015(3) 0.029(3) 0.017(3) 0.003(2) 0.004(2) 0.000(2)
C14 0.021(3) 0.024(3) 0.018(3) 0.003(2) 0.002(2) 0.000(2)
C15 0.014(3) 0.025(3) 0.032(4) -0.003(3) -0.001(3) -0.002(2)
F1 0.0233(14) 0.048(2) 0.0242(16) 0.006(3) -0.0042(11) -0.007(3)
F2 0.0371(17) 0.031(3) 0.047(2) -0.002(2) 0.0259(15) 0.001(2)
F3 0.037(2) 0.019(2) 0.034(3) -0.0007(18) 0.012(2) -0.0023(18)
F4 0.0289(16) 0.040(4) 0.051(2) 0.009(2) -0.0333(15) -0.011(2)
F5 0.048(2) 0.031(3) 0.024(2) 0.0012(14) 0.0134(16) 0.0075(15)
F6 0.028(2) 0.022(2) 0.037(3) 0.0056(19) 0.0016(19) 0.0015(16)
N1 0.016(2) 0.016(2) 0.012(3) -0.0031(18) 0.0031(19) -0.0011(18)
N2 0.020(2) 0.017(2) 0.017(3) -0.0004(19) 0.005(2) -0.0053(19)
N3 0.014(2) 0.012(2) 0.011(2) -0.0004(18) 0.0019(18) -0.0001(17)
N4 0.010(2) 0.022(3) 0.015(3) 0.002(2) -0.0009(18) 0.0015(18)
N5 0.016(2) 0.013(2) 0.014(3) -0.0011(18) -0.0016(19) -0.0017(18)
N6 0.015(2) 0.017(2) 0.014(3) -0.0045(19) 0.0007(19) 0.0014(18)
O1 0.019(2) 0.023(2) 0.019(2) 0.0045(18) 0.0016(17) -0.0003(17)
O2 0.016(2) 0.029(2) 0.042(3) 0.001(2) 0.0046(19) -0.0053(18)
O3 0.026(2) 0.033(2) 0.016(2) -0.0063(18) 0.0035(18) 0.0022(18)
P1 0.0153(5) 0.0185(11) 0.0189(6) 0.0008(9) -0.0005(5) -0.0004(8)
Re1 0.01038(9) 0.01230(9) 0.01140(10) 0.00061(18) 0.00073(6) 0.00087(18)

loop_
_atom_type_symbol
_atom_type_description
_atom_type_scat_dispersion_real
_atom_type_scat_dispersion_imag
_atom_type_scat_source
C C 0.0033 0.0016 'International Tables Vol C Tables 4.2.6.8 and 6.1.1.4'
N N 0.0061 0.0033 'International Tables Vol C Tables 4.2.6.8 and 6.1.1.4'
O O 0.0106 0.0060 'International Tables Vol C Tables 4.2.6.8 and 6.1.1.4'
H H 0.0000 0.0000 'International Tables Vol C Tables 4.2.6.8 and 6.1.1.4'
P P 0.1023 0.0942 'International Tables Vol C Tables 4.2.6.8 and 6.1.1.4'
F F 0.0171 0.0103 'International Tables Vol C Tables 4.2.6.8 and 6.1.1.4'
Re Re -1.0185 7.2310 'International Tables Vol C Tables 4.2.6.8 and 6.1.1.4'

loop_
_geom_angle_atom_site_label_1
_geom_angle_atom_site_label_2
_geom_angle_atom_site_label_3
_geom_angle
_geom_angle_site_symmetry_1
_geom_angle_site_symmetry_3
_geom_angle_publ_flag
O1 C1 Re1 178.8(4) . . ?
O2 C2 Re1 178.0(5) . . ?
O3 C3 Re1 179.4(5) . . ?
N1 C4 N2 111.3(5) . . ?
N1 C4 H4 124.4 . . ?
N2 C4 H4 124.4 . . ?
C6 C5 N2 107.0(5) . . ?
C6 C5 H5 126.5 . . ?
N2 C5 H5 126.5 . . ?
C5 C6 N1 108.9(5) . . ?
C5 C6 H6 125.6 . . ?
N1 C6 H6 125.6 . . ?
N2 C7 H7A 109.5 . . ?
N2 C7 H7B 109.5 . . ?
H7A C7 H7B 109.5 . . ?
N2 C7 H7C 109.5 . . ?
H7A C7 H7C 109.5 . . ?
H7B C7 H7C 109.5 . . ?
N6 C8 N5 111.2(5) . . ?
N6 C8 H8 124.4 . . ?
N5 C8 H8 124.4 . . ?
C10 C9 N6 107.2(5) . . ?
C10 C9 H9 126.4 . . ?
N6 C9 H9 126.4 . . ?
C9 C10 N5 108.6(5) . . ?
C9 C10 H10 125.7 . . ?
N5 C10 H10 125.7 . . ?
N6 C11 H11A 109.5 . . ?
N6 C11 H11B 109.5 . . ?
H11A C11 H11B 109.5 . . ?
N6 C11 H11C 109.5 . . ?
H11A C11 H11C 109.5 . . ?
H11B C11 H11C 109.5 . . ?
N3 C12 N4 111.5(5) . . ?
N3 C12 H12 124.3 . . ?
N4 C12 H12 124.3 . . ?
C14 C13 N4 107.2(5) . . ?
C14 C13 H13 126.4 . . ?
N4 C13 H13 126.4 . . ?
C13 C14 N3 108.9(5) . . ?
C13 C14 H14 125.6 . . ?
N3 C14 H14 125.6 . . ?
N4 C15 H15A 109.5 . . ?
N4 C15 H15B 109.5 . . ?
H15A C15 H15B 109.5 . . ?
N4 C15 H15C 109.5 . . ?
H15A C15 H15C 109.5 . . ?
H15B C15 H15C 109.5 . . ?
C4 N1 C6 106.2(4) . . ?
C4 N1 Re1 125.3(3) . . ?
C6 N1 Re1 128.4(4) . . ?
C4 N2 C5 106.7(5) . . ?
C4 N2 C7 126.7(5) . . ?
C5 N2 C7 126.6(5) . . ?
C12 N3 C14 105.7(5) . . ?
C12 N3 Re1 127.2(4) . . ?
C14 N3 Re1 126.4(4) . . ?
C12 N4 C13 106.8(5) . . ?
C12 N4 C15 125.8(5) . . ?
C13 N4 C15 127.4(5) . . ?
C8 N5 C10 105.8(4) . . ?
C8 N5 Re1 128.2(3) . . ?
C10 N5 Re1 125.9(3) . . ?
C8 N6 C9 107.2(5) . . ?
C8 N6 C11 125.4(5) . . ?
C9 N6 C11 127.5(5) . . ?
F5 P1 F4 91.1(2) . . ?
F5 P1 F1 89.81(19) . . ?
F4 P1 F1 178.9(2) . . ?
F5 P1 F3 90.7(2) . . ?
F4 P1 F3 90.0(3) . . ?
F1 P1 F3 90.5(3) . . ?
F5 P1 F6 90.5(2) . . ?
F4 P1 F6 90.2(3) . . ?
F1 P1 F6 89.2(3) . . ?
F3 P1 F6 178.8(2) . . ?
F5 P1 F2 178.9(3) . . ?
F4 P1 F2 89.7(2) . . ?
F1 P1 F2 89.33(19) . . ?
F3 P1 F2 88.7(3) . . ?
F6 P1 F2 90.1(3) . . ?
C3 Re1 C2 89.1(2) . . ?
C3 Re1 C1 90.2(2) . . ?
C2 Re1 C1 89.6(2) . . ?
C3 Re1 N3 92.71(19) . . ?
C2 Re1 N3 178.22(19) . . ?
C1 Re1 N3 90.23(18) . . ?
C3 Re1 N1 176.78(19) . . ?
C2 Re1 N1 93.52(19) . . ?
C1 Re1 N1 91.74(18) . . ?
N3 Re1 N1 84.71(15) . . ?
C3 Re1 N5 92.12(19) . . ?
C2 Re1 N5 93.18(19) . . ?
C1 Re1 N5 176.41(18) . . ?
N3 Re1 N5 86.93(15) . . ?
N1 Re1 N5 85.82(16) . . ?

loop_
_geom_bond_atom_site_label_1
_geom_bond_atom_site_label_2
_geom_bond_distance
_geom_bond_site_symmetry_2
_geom_bond_publ_flag
C1 O1 1.150(6) . ?
C1 Re1 1.918(5) . ?
C2 O2 1.152(6) . ?
C2 Re1 1.916(5) . ?
C3 O3 1.159(6) . ?
C3 Re1 1.910(6) . ?
C4 N1 1.320(7) . ?
C4 N2 1.342(6) . ?
C4 H4 0.9500 . ?
C5 C6 1.356(8) . ?
C5 N2 1.366(7) . ?
C5 H5 0.9500 . ?
C6 N1 1.368(7) . ?
C6 H6 0.9500 . ?
C7 N2 1.452(7) . ?
C7 H7A 0.9800 . ?
C7 H7B 0.9800 . ?
C7 H7C 0.9800 . ?
C8 N6 1.328(7) . ?
C8 N5 1.341(7) . ?
C8 H8 0.9500 . ?
C9 C10 1.359(8) . ?
C9 N6 1.370(7) . ?
C9 H9 0.9500 . ?
C10 N5 1.372(7) . ?
C10 H10 0.9500 . ?
C11 N6 1.462(7) . ?
C11 H11A 0.9800 . ?
C11 H11B 0.9800 . ?
C11 H11C 0.9800 . ?
C12 N3 1.327(7) . ?
C12 N4 1.343(7) . ?
C12 H12 0.9500 . ?
C13 C14 1.353(8) . ?
C13 N4 1.372(7) . ?
C13 H13 0.9500 . ?
C14 N3 1.382(7) . ?
C14 H14 0.9500 . ?
C15 N4 1.461(7) . ?
C15 H15A 0.9800 . ?
C15 H15B 0.9800 . ?
C15 H15C 0.9800 . ?
F1 P1 1.597(3) . ?
F2 P1 1.615(3) . ?
F3 P1 1.603(5) . ?
F4 P1 1.592(3) . ?
F5 P1 1.578(4) . ?
F6 P1 1.612(5) . ?
N1 Re1 2.197(4) . ?
N3 Re1 2.194(4) . ?
N5 Re1 2.195(4) . ?
